data_4315646
loop_
_publ_author_name
'Mathias Kessler'
'Carsten Knapp'
'Vanessa Sagawe'
'Harald Scherer'
'Rabiya Uzun'

_publ_section_title
;
 Synthesis, Characterization, and Crystal Structures of Silylium Compounds
 of the Weakly Coordinating Dianion [B12Cl12]2-
;
_journal_name_full 'Inorganic Chemistry'
_journal_page_first 5223
_journal_page_last 5230
_journal_paper_doi 10.1021/ic100337k
_journal_volume 49
_journal_year 2010
_chemical_formula_moiety '2(C9 H23 O Si), (B12 Cl12)'
_chemical_formula_sum 'C18 H46 B12 Cl12 O2 Si2'
_chemical_formula_weight 905.85
_chemical_name_systematic
;
 ?
;
_space_group_IT_number 15
_symmetry_cell_setting monoclinic
_symmetry_space_group_name_Hall '-C 2yc'
_symmetry_space_group_name_H-M 'C 1 2/c 1'
_atom_sites_solution_hydrogens geom
_atom_sites_solution_primary direct
_atom_sites_solution_secondary difmap
_audit_creation_method SHELXL-97
_cell_angle_alpha 90.00
_cell_angle_beta 120.94(3)
_cell_angle_gamma 90.00
_cell_formula_units_Z 4
_cell_length_a 28.983(6)
_cell_length_b 8.9518(18)
_cell_length_c 18.828(4)
_cell_measurement_reflns_used 1000
_cell_measurement_temperature 113(2)
_cell_measurement_theta_max 27.45
_cell_measurement_theta_min 3.10
_cell_volume 4190(2)
_computing_cell_refinement 'CrystalClear (Rigaku Inc., 2007)'
_computing_data_collection 'CrystalClear (Rigaku Inc., 2007)'
_computing_data_reduction 'CrystalClear (Rigaku Inc., 2007)'
_computing_molecular_graphics Diamond
_computing_publication_material 'SHELXL-97 (Sheldrick, 1997)'
_computing_structure_refinement 'SHELXL-97 (Sheldrick, 1997)'
_computing_structure_solution 'SHELXS-97 (Sheldrick, 1997)'
_diffrn_ambient_temperature 113(2)
_diffrn_detector_area_resol_mean 10.0000
_diffrn_measured_fraction_theta_full 0.998
_diffrn_measured_fraction_theta_max 0.998
_diffrn_measurement_device_type 'Rigaku R-AXIS Spider'
_diffrn_measurement_method dtprofit.ref
_diffrn_radiation_detector RX
_diffrn_radiation_monochromator graphite
_diffrn_radiation_source 'sealed tube'
_diffrn_radiation_type MoK\a
_diffrn_radiation_wavelength 0.71073
_diffrn_reflns_av_R_equivalents 0.0996
_diffrn_reflns_av_sigmaI/netI 0.0570
_diffrn_reflns_limit_h_max 34
_diffrn_reflns_limit_h_min -34
_diffrn_reflns_limit_k_max 10
_diffrn_reflns_limit_k_min -10
_diffrn_reflns_limit_l_max 22
_diffrn_reflns_limit_l_min -21
_diffrn_reflns_number 27683
_diffrn_reflns_theta_full 25.00
_diffrn_reflns_theta_max 25.00
_diffrn_reflns_theta_min 3.10
_exptl_absorpt_coefficient_mu 0.872
_exptl_absorpt_correction_T_max 0.930
_exptl_absorpt_correction_T_min 0.664
_exptl_absorpt_correction_type multi-scan
_exptl_absorpt_process_details
;
March 2001 T Higashi
;
_exptl_crystal_colour Colorless
_exptl_crystal_density_diffrn 1.436
_exptl_crystal_density_method 'not measured'
_exptl_crystal_description Plate
_exptl_crystal_F_000 1848
_exptl_crystal_size_max 0.23
_exptl_crystal_size_mid 0.08
_exptl_crystal_size_min 0.08
_refine_diff_density_max 0.436
_refine_diff_density_min -0.428
_refine_diff_density_rms 0.081
_refine_ls_extinction_method none
_refine_ls_goodness_of_fit_ref 1.035
_refine_ls_hydrogen_treatment mixed
_refine_ls_matrix_type full
_refine_ls_number_parameters 227
_refine_ls_number_reflns 3680
_refine_ls_number_restraints 0
_refine_ls_restrained_S_all 1.035
_refine_ls_R_factor_all 0.0611
_refine_ls_R_factor_gt 0.0384
_refine_ls_shift/su_max 0.000
_refine_ls_shift/su_mean 0.000
_refine_ls_structure_factor_coef Fsqd
_refine_ls_weighting_details 'calc w=1/[\s^2^(Fo^2^)+(0.0196P)^2^+7.3473P] where P=(Fo^2^+2Fc^2^)/3'
_refine_ls_weighting_scheme calc
_refine_ls_wR_factor_gt 0.0711
_refine_ls_wR_factor_ref 0.0761
_reflns_number_gt 2753
_reflns_number_total 3680
_reflns_threshold_expression >2sigma(I)
_cod_data_source_file ic100337k_si_002_3.cif
_cod_data_source_block ck013-2
_cod_depositor_comments
;
The following automatic conversions were performed:

'_symmetry_cell_setting' value 'Monoclinic' changed to 'monoclinic'
according to the built-in table from CIF Core dictionary named
'cif_core.dic' version 2.4.1 from 2010-06-29.

Automatic conversion script
Id: cif_fix_values 1646 2011-03-28 12:23:43Z adriana 
;
_cod_database_code 4315646

loop_
_symmetry_equiv_pos_as_xyz
'x, y, z'
'-x, y, -z+1/2'
'x+1/2, y+1/2, z'
'-x+1/2, y+1/2, -z+1/2'
'-x, -y, -z'
'x, -y, z-1/2'
'-x+1/2, -y+1/2, -z'
'x+1/2, -y+1/2, z-1/2'

loop_
_atom_site_label
_atom_site_type_symbol
_atom_site_fract_x
_atom_site_fract_y
_atom_site_fract_z
_atom_site_U_iso_or_equiv
_atom_site_adp_type
_atom_site_occupancy
_atom_site_symmetry_multiplicity
_atom_site_calc_flag
_atom_site_refinement_flags
_atom_site_disorder_assembly
_atom_site_disorder_group
B1 B 0.02271(15) 0.1742(4) 0.0002(2) 0.0154(8) Uani 1 1 d . . .
Cl1 Cl 0.04606(3) 0.36024(8) 0.00127(5) 0.0230(2) Uani 1 1 d . . .
B2 B -0.02273(15) 0.0806(4) -0.0944(2) 0.0166(8) Uani 1 1 d . . .
Cl2 Cl -0.04631(3) 0.16628(9) -0.19320(5) 0.0256(2) Uani 1 1 d . . .
B3 B 0.04552(14) 0.0169(4) -0.0321(2) 0.0147(7) Uani 1 1 d . . .
Cl3 Cl 0.09300(3) 0.03284(9) -0.06534(5) 0.0234(2) Uani 1 1 d . . .
B4 B 0.06500(15) 0.0378(4) 0.0749(2) 0.0171(8) Uani 1 1 d . . .
Cl4 Cl 0.13301(3) 0.07860(9) 0.15265(5) 0.0250(2) Uani 1 1 d . . .
B5 B 0.00877(14) 0.1149(4) 0.0770(2) 0.0151(8) Uani 1 1 d . . .
Cl5 Cl 0.01781(3) 0.23785(8) 0.15975(5) 0.01977(19) Uani 1 1 d . . .
B6 B -0.04514(14) 0.1406(4) -0.0264(2) 0.0162(8) Uani 1 1 d . . .
Cl6 Cl -0.09313(3) 0.28989(8) -0.05473(5) 0.01990(19) Uani 1 1 d . . .
Si1 Si 0.15734(4) 0.52033(9) 0.30193(5) 0.0169(2) Uani 1 1 d . . .
O1 O 0.10255(10) 0.4846(3) 0.19825(15) 0.0200(5) Uani 1 1 d . . .
H10 H 0.0808(17) 0.417(5) 0.186(3) 0.048(14) Uiso 1 1 d . . .
H11 H 0.0929(18) 0.539(5) 0.164(3) 0.062(17) Uiso 1 1 d . . .
C1 C 0.19263(14) 0.6676(4) 0.2776(2) 0.0268(8) Uani 1 1 d . . .
H1 H 0.1643 0.7398 0.2395 0.024(5) Uiso 1 1 calc R . .
C2 C 0.23290(17) 0.7576(4) 0.3544(3) 0.0481(11) Uani 1 1 d . . .
H2A H 0.2624 0.6922 0.3929 0.043(3) Uiso 1 1 calc R . .
H2B H 0.2146 0.7980 0.3818 0.043(3) Uiso 1 1 calc R . .
H2C H 0.2474 0.8399 0.3374 0.043(3) Uiso 1 1 calc R . .
C3 C 0.21841(15) 0.6056(4) 0.2301(2) 0.0396(10) Uani 1 1 d . . .
H3A H 0.2314 0.6885 0.2110 0.043(3) Uiso 1 1 calc R . .
H3B H 0.1916 0.5480 0.1823 0.043(3) Uiso 1 1 calc R . .
H3C H 0.2487 0.5407 0.2666 0.043(3) Uiso 1 1 calc R . .
C4 C 0.12609(13) 0.5879(4) 0.36102(19) 0.0219(7) Uani 1 1 d . . .
H4 H 0.1184 0.6966 0.3481 0.024(5) Uiso 1 1 calc R . .
C5 C 0.16459(14) 0.5759(4) 0.4553(2) 0.0302(8) Uani 1 1 d . . .
H5A H 0.1491 0.6289 0.4838 0.043(3) Uiso 1 1 calc R . .
H5B H 0.1993 0.6207 0.4704 0.043(3) Uiso 1 1 calc R . .
H5C H 0.1698 0.4705 0.4717 0.043(3) Uiso 1 1 calc R . .
C6 C 0.07201(14) 0.5121(4) 0.3347(2) 0.0329(9) Uani 1 1 d . . .
H6A H 0.0778 0.4051 0.3472 0.043(3) Uiso 1 1 calc R . .
H6B H 0.0474 0.5260 0.2751 0.043(3) Uiso 1 1 calc R . .
H6C H 0.0563 0.5568 0.3650 0.043(3) Uiso 1 1 calc R . .
C7 C 0.19265(13) 0.3362(3) 0.3335(2) 0.0231(7) Uani 1 1 d . . .
H7 H 0.1955 0.3001 0.2857 0.024(5) Uiso 1 1 calc R . .
C8 C 0.16316(15) 0.2132(4) 0.3519(2) 0.0316(9) Uani 1 1 d . . .
H8A H 0.1823 0.1183 0.3615 0.043(3) Uiso 1 1 calc R . .
H8B H 0.1264 0.2029 0.3047 0.043(3) Uiso 1 1 calc R . .
H8C H 0.1619 0.2402 0.4014 0.043(3) Uiso 1 1 calc R . .
C9 C 0.25093(14) 0.3542(4) 0.4072(2) 0.0342(9) Uani 1 1 d . . .
H9A H 0.2502 0.3936 0.4552 0.043(3) Uiso 1 1 calc R . .
H9B H 0.2706 0.4234 0.3918 0.043(3) Uiso 1 1 calc R . .
H9C H 0.2689 0.2567 0.4211 0.043(3) Uiso 1 1 calc R . .

loop_
_atom_site_aniso_label
_atom_site_aniso_U_11
_atom_site_aniso_U_22
_atom_site_aniso_U_33
_atom_site_aniso_U_23
_atom_site_aniso_U_13
_atom_site_aniso_U_12
B1 0.020(2) 0.0097(17) 0.018(2) -0.0004(14) 0.0114(17) -0.0006(15)
Cl1 0.0306(5) 0.0129(4) 0.0310(5) -0.0034(3) 0.0199(4) -0.0055(3)
B2 0.019(2) 0.0155(18) 0.016(2) 0.0009(15) 0.0092(17) -0.0017(15)
Cl2 0.0328(5) 0.0263(5) 0.0169(4) 0.0073(3) 0.0121(4) 0.0078(4)
B3 0.016(2) 0.0123(18) 0.0155(19) -0.0010(14) 0.0079(16) -0.0012(14)
Cl3 0.0246(5) 0.0236(4) 0.0296(5) -0.0034(3) 0.0194(4) -0.0037(3)
B4 0.017(2) 0.0128(18) 0.020(2) -0.0024(14) 0.0083(17) 0.0008(15)
Cl4 0.0139(4) 0.0306(5) 0.0225(5) -0.0094(4) 0.0036(4) -0.0030(4)
B5 0.016(2) 0.0150(18) 0.0125(19) -0.0024(14) 0.0064(17) 0.0001(15)
Cl5 0.0213(4) 0.0193(4) 0.0185(4) -0.0073(3) 0.0101(4) -0.0031(3)
B6 0.015(2) 0.0151(18) 0.0159(19) 0.0005(15) 0.0057(17) 0.0010(15)
Cl6 0.0200(4) 0.0165(4) 0.0212(4) 0.0019(3) 0.0091(4) 0.0055(3)
Si1 0.0141(5) 0.0189(5) 0.0126(4) -0.0006(4) 0.0033(4) -0.0010(4)
O1 0.0201(14) 0.0190(13) 0.0158(13) 0.0014(11) 0.0056(11) -0.0037(11)
C1 0.0203(19) 0.0288(19) 0.0212(19) 0.0036(15) 0.0034(16) -0.0079(15)
C2 0.042(3) 0.045(2) 0.042(3) -0.001(2) 0.010(2) -0.028(2)
C3 0.026(2) 0.062(3) 0.031(2) 0.0162(19) 0.0147(19) -0.0042(19)
C4 0.0223(19) 0.0236(18) 0.0155(18) -0.0011(14) 0.0066(16) 0.0023(15)
C5 0.029(2) 0.040(2) 0.0175(19) -0.0073(16) 0.0087(17) 0.0047(17)
C6 0.025(2) 0.048(2) 0.029(2) -0.0074(18) 0.0167(18) -0.0002(18)
C7 0.024(2) 0.0254(18) 0.0165(18) -0.0005(14) 0.0083(16) 0.0063(15)
C8 0.039(2) 0.0232(19) 0.023(2) 0.0001(15) 0.0088(18) 0.0012(17)
C9 0.026(2) 0.044(2) 0.024(2) 0.0044(17) 0.0071(18) 0.0128(18)

loop_
_atom_type_symbol
_atom_type_description
_atom_type_scat_dispersion_real
_atom_type_scat_dispersion_imag
_atom_type_scat_source
C C 0.0033 0.0016 'International Tables Vol C Tables 4.2.6.8 and 6.1.1.4'
H H 0.0000 0.0000 'International Tables Vol C Tables 4.2.6.8 and 6.1.1.4'
B B 0.0013 0.0007 'International Tables Vol C Tables 4.2.6.8 and 6.1.1.4'
Si Si 0.0817 0.0704 'International Tables Vol C Tables 4.2.6.8 and 6.1.1.4'
Cl Cl 0.1484 0.1585 'International Tables Vol C Tables 4.2.6.8 and 6.1.1.4'
O O 0.0106 0.0060 'International Tables Vol C Tables 4.2.6.8 and 6.1.1.4'

loop_
_geom_angle_atom_site_label_1
_geom_angle_atom_site_label_2
_geom_angle_atom_site_label_3
_geom_angle
_geom_angle_site_symmetry_1
_geom_angle_site_symmetry_3
_geom_angle_publ_flag
B5 B1 B2 108.2(2) . . ?
B5 B1 B6 59.90(19) . . ?
B2 B1 B6 60.06(19) . . ?
B5 B1 B4 60.30(19) . . ?
B2 B1 B4 108.6(2) . . ?
B6 B1 B4 108.4(2) . . ?
B5 B1 B3 108.7(2) . . ?
B2 B1 B3 60.30(19) . . ?
B6 B1 B3 108.5(2) . . ?
B4 B1 B3 60.46(18) . . ?
B5 B1 Cl1 120.8(2) . . ?
B2 B1 Cl1 121.8(2) . . ?
B6 B1 Cl1 120.9(2) . . ?
B4 B1 Cl1 121.5(2) . . ?
B3 B1 Cl1 122.1(2) . . ?
B1 B2 B5 107.1(2) . 5 ?
B1 B2 B6 59.98(19) . . ?
B5 B2 B6 107.1(2) 5 . ?
B1 B2 Cl2 121.7(2) . . ?
B5 B2 Cl2 122.6(2) 5 . ?
B6 B2 Cl2 121.9(2) . . ?
B1 B2 B4 107.7(2) . 5 ?
B5 B2 B4 59.89(19) 5 5 ?
B6 B2 B4 59.64(19) . 5 ?
Cl2 B2 B4 121.9(2) . 5 ?
B1 B2 B3 59.91(19) . . ?
B5 B2 B3 60.03(19) 5 . ?
B6 B2 B3 108.2(2) . . ?
Cl2 B2 B3 121.2(2) . . ?
B4 B2 B3 108.5(2) 5 . ?
Cl3 B3 B1 122.8(2) . . ?
Cl3 B3 B5 122.4(2) . 5 ?
B1 B3 B5 106.8(2) . 5 ?
Cl3 B3 B6 121.8(2) . 5 ?
B1 B3 B6 106.8(2) . 5 ?
B5 B3 B6 59.38(19) 5 5 ?
Cl3 B3 B2 122.3(2) . . ?
B1 B3 B2 59.79(19) . . ?
B5 B3 B2 59.74(19) 5 . ?
B6 B3 B2 107.3(2) 5 . ?
Cl3 B3 B4 121.9(2) . . ?
B1 B3 B4 59.75(19) . . ?
B5 B3 B4 106.8(2) 5 . ?
B6 B3 B4 59.42(19) 5 . ?
B2 B3 B4 107.7(2) . . ?
B6 B4 Cl4 122.2(2) 5 . ?
B6 B4 B5 107.4(2) 5 . ?
Cl4 B4 B5 122.5(2) . . ?
B6 B4 B1 107.4(2) 5 . ?
Cl4 B4 B1 121.7(2) . . ?
B5 B4 B1 59.36(19) . . ?
B6 B4 B2 60.03(19) 5 5 ?
Cl4 B4 B2 122.3(2) . 5 ?
B5 B4 B2 59.87(19) . 5 ?
B1 B4 B2 107.5(2) . 5 ?
B6 B4 B3 60.08(19) 5 . ?
Cl4 B4 B3 121.1(2) . . ?
B5 B4 B3 107.4(3) . . ?
B1 B4 B3 59.79(19) . . ?
B2 B4 B3 108.2(2) 5 . ?
B1 B5 B6 60.5(2) . . ?
B1 B5 B2 108.5(2) . 5 ?
B6 B5 B2 108.5(2) . 5 ?
B1 B5 B4 60.33(19) . . ?
B6 B5 B4 108.9(2) . . ?
B2 B5 B4 60.24(19) 5 . ?
B1 B5 B3 109.0(2) . 5 ?
B6 B5 B3 60.34(19) . 5 ?
B2 B5 B3 60.23(19) 5 5 ?
B4 B5 B3 109.0(2) . 5 ?
B1 B5 Cl5 121.8(2) . . ?
B6 B5 Cl5 121.3(2) . . ?
B2 B5 Cl5 121.1(2) 5 . ?
B4 B5 Cl5 121.5(2) . . ?
B3 B5 Cl5 120.5(2) 5 . ?
B5 B6 B4 108.4(2) . 5 ?
B5 B6 B1 59.6(2) . . ?
B4 B6 B1 108.3(2) 5 . ?
B5 B6 B2 107.8(2) . . ?
B4 B6 B2 60.33(19) 5 . ?
B1 B6 B2 59.96(19) . . ?
B5 B6 B3 60.28(19) . 5 ?
B4 B6 B3 60.50(19) 5 5 ?
B1 B6 B3 108.3(2) . 5 ?
B2 B6 B3 108.8(2) . 5 ?
B5 B6 Cl6 122.1(2) . . ?
B4 B6 Cl6 121.1(2) 5 . ?
B1 B6 Cl6 122.0(2) . . ?
B2 B6 Cl6 121.4(2) . . ?
B3 B6 Cl6 121.2(2) 5 . ?
O1 Si1 C4 106.08(13) . . ?
O1 Si1 C1 98.56(14) . . ?
C4 Si1 C1 114.47(15) . . ?
O1 Si1 C7 102.80(14) . . ?
C4 Si1 C7 116.86(14) . . ?
C1 Si1 C7 114.96(15) . . ?
Si1 O1 H10 124(3) . . ?
Si1 O1 H11 124(4) . . ?
H10 O1 H11 110(4) . . ?
C3 C1 C2 112.1(3) . . ?
C3 C1 Si1 112.4(2) . . ?
C2 C1 Si1 112.8(2) . . ?
C3 C1 H1 106.3 . . ?
C2 C1 H1 106.3 . . ?
Si1 C1 H1 106.3 . . ?
C1 C2 H2A 109.5 . . ?
C1 C2 H2B 109.5 . . ?
H2A C2 H2B 109.5 . . ?
C1 C2 H2C 109.5 . . ?
H2A C2 H2C 109.5 . . ?
H2B C2 H2C 109.5 . . ?
C1 C3 H3A 109.5 . . ?
C1 C3 H3B 109.5 . . ?
H3A C3 H3B 109.5 . . ?
C1 C3 H3C 109.5 . . ?
H3A C3 H3C 109.5 . . ?
H3B C3 H3C 109.5 . . ?
C6 C4 C5 110.8(3) . . ?
C6 C4 Si1 113.1(2) . . ?
C5 C4 Si1 112.3(2) . . ?
C6 C4 H4 106.7 . . ?
C5 C4 H4 106.7 . . ?
Si1 C4 H4 106.7 . . ?
C4 C5 H5A 109.5 . . ?
C4 C5 H5B 109.5 . . ?
H5A C5 H5B 109.5 . . ?
C4 C5 H5C 109.5 . . ?
H5A C5 H5C 109.5 . . ?
H5B C5 H5C 109.5 . . ?
C4 C6 H6A 109.5 . . ?
C4 C6 H6B 109.5 . . ?
H6A C6 H6B 109.5 . . ?
C4 C6 H6C 109.5 . . ?
H6A C6 H6C 109.5 . . ?
H6B C6 H6C 109.5 . . ?
C8 C7 C9 110.5(3) . . ?
C8 C7 Si1 115.2(2) . . ?
C9 C7 Si1 111.2(2) . . ?
C8 C7 H7 106.5 . . ?
C9 C7 H7 106.5 . . ?
Si1 C7 H7 106.5 . . ?
C7 C8 H8A 109.5 . . ?
C7 C8 H8B 109.5 . . ?
H8A C8 H8B 109.5 . . ?
C7 C8 H8C 109.5 . . ?
H8A C8 H8C 109.5 . . ?
H8B C8 H8C 109.5 . . ?
C7 C9 H9A 109.5 . . ?
C7 C9 H9B 109.5 . . ?
H9A C9 H9B 109.5 . . ?
C7 C9 H9C 109.5 . . ?
H9A C9 H9C 109.5 . . ?
H9B C9 H9C 109.5 . . ?

loop_
_geom_bond_atom_site_label_1
_geom_bond_atom_site_label_2
_geom_bond_distance
_geom_bond_site_symmetry_2
_geom_bond_publ_flag
B1 B5 1.771(5) . ?
B1 B2 1.787(5) . ?
B1 B6 1.788(5) . ?
B1 B4 1.789(5) . ?
B1 B3 1.789(5) . ?
B1 Cl1 1.794(3) . ?
B2 B5 1.788(5) 5 ?
B2 B6 1.789(5) . ?
B2 Cl2 1.792(3) . ?
B2 B4 1.795(5) 5 ?
B2 B3 1.797(5) . ?
B3 Cl3 1.786(3) . ?
B3 B5 1.793(5) 5 ?
B3 B6 1.794(5) 5 ?
B3 B4 1.802(5) . ?
B4 B6 1.782(5) 5 ?
B4 Cl4 1.787(4) . ?
B4 B5 1.788(5) . ?
B5 B6 1.777(5) . ?
B5 Cl5 1.814(3) . ?
B6 Cl6 1.800(3) . ?
Si1 O1 1.802(3) . ?
Si1 C4 1.860(3) . ?
Si1 C1 1.864(3) . ?
Si1 C7 1.868(3) . ?
O1 H10 0.82(4) . ?
O1 H11 0.74(5) . ?
C1 C3 1.535(5) . ?
C1 C2 1.538(5) . ?
C1 H1 1.0000 . ?
C2 H2A 0.9800 . ?
C2 H2B 0.9800 . ?
C2 H2C 0.9800 . ?
C3 H3A 0.9800 . ?
C3 H3B 0.9800 . ?
C3 H3C 0.9800 . ?
C4 C6 1.538(4) . ?
C4 C5 1.540(4) . ?
C4 H4 1.0000 . ?
C5 H5A 0.9800 . ?
C5 H5B 0.9800 . ?
C5 H5C 0.9800 . ?
C6 H6A 0.9800 . ?
C6 H6B 0.9800 . ?
C6 H6C 0.9800 . ?
C7 C8 1.539(5) . ?
C7 C9 1.547(5) . ?
C7 H7 1.0000 . ?
C8 H8A 0.9800 . ?
C8 H8B 0.9800 . ?
C8 H8C 0.9800 . ?
C9 H9A 0.9800 . ?
C9 H9B 0.9800 . ?
C9 H9C 0.9800 . ?

loop_
_geom_torsion_atom_site_label_1
_geom_torsion_atom_site_label_2
_geom_torsion_atom_site_label_3
_geom_torsion_atom_site_label_4
_geom_torsion
_geom_torsion_site_symmetry_1
_geom_torsion_site_symmetry_2
_geom_torsion_site_symmetry_3
_geom_torsion_site_symmetry_4
_geom_torsion_publ_flag
B5 B1 B2 B5 -63.2(3) . . . 5 ?
B6 B1 B2 B5 -100.2(2) . . . 5 ?
B4 B1 B2 B5 0.8(3) . . . 5 ?
B3 B1 B2 B5 38.5(2) . . . 5 ?
Cl1 B1 B2 B5 149.9(2) . . . 5 ?
B5 B1 B2 B6 37.1(2) . . . . ?
B4 B1 B2 B6 101.0(2) . . . . ?
B3 B1 B2 B6 138.7(2) . . . . ?
Cl1 B1 B2 B6 -109.9(3) . . . . ?
B5 B1 B2 Cl2 148.2(2) . . . . ?
B6 B1 B2 Cl2 111.2(3) . . . . ?
B4 B1 B2 Cl2 -147.9(2) . . . . ?
B3 B1 B2 Cl2 -110.2(3) . . . . ?
Cl1 B1 B2 Cl2 1.3(4) . . . . ?
B5 B1 B2 B4 -0.1(3) . . . 5 ?
B6 B1 B2 B4 -37.1(2) . . . 5 ?
B4 B1 B2 B4 63.9(3) . . . 5 ?
B3 B1 B2 B4 101.6(3) . . . 5 ?
Cl1 B1 B2 B4 -147.0(2) . . . 5 ?
B5 B1 B2 B3 -101.6(2) . . . . ?
B6 B1 B2 B3 -138.7(2) . . . . ?
B4 B1 B2 B3 -37.7(2) . . . . ?
Cl1 B1 B2 B3 111.5(3) . . . . ?
B5 B1 B3 Cl3 -148.2(2) . . . . ?
B2 B1 B3 Cl3 111.1(3) . . . . ?
B6 B1 B3 Cl3 148.3(2) . . . . ?
B4 B1 B3 Cl3 -110.6(3) . . . . ?
Cl1 B1 B3 Cl3 0.1(4) . . . . ?
B5 B1 B3 B5 62.5(3) . . . 5 ?
B2 B1 B3 B5 -38.3(2) . . . 5 ?
B6 B1 B3 B5 -1.1(3) . . . 5 ?
B4 B1 B3 B5 100.0(2) . . . 5 ?
Cl1 B1 B3 B5 -149.3(2) . . . 5 ?
B5 B1 B3 B6 0.1(3) . . . 5 ?
B2 B1 B3 B6 -100.6(3) . . . 5 ?
B6 B1 B3 B6 -63.5(3) . . . 5 ?
B4 B1 B3 B6 37.7(2) . . . 5 ?
Cl1 B1 B3 B6 148.4(2) . . . 5 ?
B5 B1 B3 B2 100.7(3) . . . . ?
B6 B1 B3 B2 37.1(2) . . . . ?
B4 B1 B3 B2 138.2(2) . . . . ?
Cl1 B1 B3 B2 -111.0(3) . . . . ?
B5 B1 B3 B4 -37.5(2) . . . . ?
B2 B1 B3 B4 -138.2(2) . . . . ?
B6 B1 B3 B4 -101.1(3) . . . . ?
Cl1 B1 B3 B4 110.7(3) . . . . ?
B1 B2 B3 Cl3 -111.9(3) . . . . ?
B5 B2 B3 Cl3 111.4(3) 5 . . . ?
B6 B2 B3 Cl3 -148.9(2) . . . . ?
Cl2 B2 B3 Cl3 -0.9(4) . . . . ?
B4 B2 B3 Cl3 147.9(2) 5 . . . ?
B5 B2 B3 B1 -136.7(2) 5 . . . ?
B6 B2 B3 B1 -37.0(2) . . . . ?
Cl2 B2 B3 B1 111.1(3) . . . . ?
B4 B2 B3 B1 -100.2(3) 5 . . . ?
B1 B2 B3 B5 136.7(2) . . . 5 ?
B6 B2 B3 B5 99.7(2) . . . 5 ?
Cl2 B2 B3 B5 -112.2(3) . . . 5 ?
B4 B2 B3 B5 36.5(2) 5 . . 5 ?
B1 B2 B3 B6 99.8(2) . . . 5 ?
B5 B2 B3 B6 -36.9(2) 5 . . 5 ?
B6 B2 B3 B6 62.8(3) . . . 5 ?
Cl2 B2 B3 B6 -149.2(2) . . . 5 ?
B4 B2 B3 B6 -0.4(3) 5 . . 5 ?
B1 B2 B3 B4 37.1(2) . . . . ?
B5 B2 B3 B4 -99.5(2) 5 . . . ?
B6 B2 B3 B4 0.1(3) . . . . ?
Cl2 B2 B3 B4 148.2(2) . . . . ?
B4 B2 B3 B4 -63.1(3) 5 . . . ?
B5 B1 B4 B6 100.3(3) . . . 5 ?
B2 B1 B4 B6 -0.5(3) . . . 5 ?
B6 B1 B4 B6 63.2(3) . . . 5 ?
B3 B1 B4 B6 -38.1(2) . . . 5 ?
Cl1 B1 B4 B6 -149.7(2) . . . 5 ?
B5 B1 B4 Cl4 -111.6(3) . . . . ?
B2 B1 B4 Cl4 147.7(2) . . . . ?
B6 B1 B4 Cl4 -148.6(2) . . . . ?
B3 B1 B4 Cl4 110.1(3) . . . . ?
Cl1 B1 B4 Cl4 -1.6(4) . . . . ?
B2 B1 B4 B5 -100.7(3) . . . . ?
B6 B1 B4 B5 -37.0(2) . . . . ?
B3 B1 B4 B5 -138.4(2) . . . . ?
Cl1 B1 B4 B5 110.0(3) . . . . ?
B5 B1 B4 B2 37.0(2) . . . 5 ?
B2 B1 B4 B2 -63.7(3) . . . 5 ?
B6 B1 B4 B2 0.0(3) . . . 5 ?
B3 B1 B4 B2 -101.3(3) . . . 5 ?
Cl1 B1 B4 B2 147.0(2) . . . 5 ?
B5 B1 B4 B3 138.4(2) . . . . ?
B2 B1 B4 B3 37.6(2) . . . . ?
B6 B1 B4 B3 101.3(3) . . . . ?
Cl1 B1 B4 B3 -111.7(3) . . . . ?
Cl3 B3 B4 B6 -110.7(3) . . . 5 ?
B1 B3 B4 B6 137.2(3) . . . 5 ?
B5 B3 B4 B6 37.2(2) 5 . . 5 ?
B2 B3 B4 B6 100.1(3) . . . 5 ?
Cl3 B3 B4 Cl4 1.0(4) . . . . ?
B1 B3 B4 Cl4 -111.1(3) . . . . ?
B5 B3 B4 Cl4 148.9(2) 5 . . . ?
B6 B3 B4 Cl4 111.7(3) 5 . . . ?
B2 B3 B4 Cl4 -148.2(2) . . . . ?
Cl3 B3 B4 B5 148.9(2) . . . . ?
B1 B3 B4 B5 36.8(2) . . . . ?
B5 B3 B4 B5 -63.2(3) 5 . . . ?
B6 B3 B4 B5 -100.4(3) 5 . . . ?
B2 B3 B4 B5 -0.4(3) . . . . ?
Cl3 B3 B4 B1 112.1(3) . . . . ?
B5 B3 B4 B1 -100.0(3) 5 . . . ?
B6 B3 B4 B1 -137.2(3) 5 . . . ?
B2 B3 B4 B1 -37.2(2) . . . . ?
Cl3 B3 B4 B2 -147.9(2) . . . 5 ?
B1 B3 B4 B2 100.0(3) . . . 5 ?
B5 B3 B4 B2 0.0(3) 5 . . 5 ?
B6 B3 B4 B2 -37.2(2) 5 . . 5 ?
B2 B3 B4 B2 62.9(3) . . . 5 ?
B2 B1 B5 B6 -37.1(2) . . . . ?
B4 B1 B5 B6 -138.7(2) . . . . ?
B3 B1 B5 B6 -101.1(3) . . . . ?
Cl1 B1 B5 B6 110.2(3) . . . . ?
B2 B1 B5 B2 64.1(3) . . . 5 ?
B6 B1 B5 B2 101.2(3) . . . 5 ?
B4 B1 B5 B2 -37.5(2) . . . 5 ?
B3 B1 B5 B2 0.1(3) . . . 5 ?
Cl1 B1 B5 B2 -148.6(2) . . . 5 ?
B2 B1 B5 B4 101.5(3) . . . . ?
B6 B1 B5 B4 138.7(2) . . . . ?
B3 B1 B5 B4 37.6(2) . . . . ?
Cl1 B1 B5 B4 -111.1(3) . . . . ?
B2 B1 B5 B3 0.1(3) . . . 5 ?
B6 B1 B5 B3 37.2(2) . . . 5 ?
B4 B1 B5 B3 -101.5(3) . . . 5 ?
B3 B1 B5 B3 -63.9(3) . . . 5 ?
Cl1 B1 B5 B3 147.4(2) . . . 5 ?
B2 B1 B5 Cl5 -147.7(2) . . . . ?
B6 B1 B5 Cl5 -110.6(3) . . . . ?
B4 B1 B5 Cl5 110.7(3) . . . . ?
B3 B1 B5 Cl5 148.3(2) . . . . ?
Cl1 B1 B5 Cl5 -0.4(4) . . . . ?
B6 B4 B5 B1 -100.3(3) 5 . . . ?
Cl4 B4 B5 B1 110.3(3) . . . . ?
B2 B4 B5 B1 -138.4(2) 5 . . . ?
B3 B4 B5 B1 -37.0(2) . . . . ?
B6 B4 B5 B6 -62.8(3) 5 . . . ?
Cl4 B4 B5 B6 147.8(2) . . . . ?
B1 B4 B5 B6 37.4(2) . . . . ?
B2 B4 B5 B6 -100.9(3) 5 . . . ?
B3 B4 B5 B6 0.4(3) . . . . ?
B6 B4 B5 B2 38.1(2) 5 . . 5 ?
Cl4 B4 B5 B2 -111.3(3) . . . 5 ?
B1 B4 B5 B2 138.4(2) . . . 5 ?
B3 B4 B5 B2 101.4(3) . . . 5 ?
B6 B4 B5 B3 1.3(3) 5 . . 5 ?
Cl4 B4 B5 B3 -148.0(2) . . . 5 ?
B1 B4 B5 B3 101.6(3) . . . 5 ?
B2 B4 B5 B3 -36.7(2) 5 . . 5 ?
B3 B4 B5 B3 64.6(3) . . . 5 ?
B6 B4 B5 Cl5 148.5(2) 5 . . . ?
Cl4 B4 B5 Cl5 -0.9(4) . . . . ?
B1 B4 B5 Cl5 -111.2(3) . . . . ?
B2 B4 B5 Cl5 110.4(3) 5 . . . ?
B3 B4 B5 Cl5 -148.2(2) . . . . ?
B1 B5 B6 B4 100.8(3) . . . 5 ?
B2 B5 B6 B4 -0.5(3) 5 . . 5 ?
B4 B5 B6 B4 63.5(3) . . . 5 ?
B3 B5 B6 B4 -38.1(2) 5 . . 5 ?
Cl5 B5 B6 B4 -147.8(2) . . . 5 ?
B2 B5 B6 B1 -101.3(2) 5 . . . ?
B4 B5 B6 B1 -37.4(2) . . . . ?
B3 B5 B6 B1 -138.9(2) 5 . . . ?
Cl5 B5 B6 B1 111.4(3) . . . . ?
B1 B5 B6 B2 37.0(2) . . . . ?
B2 B5 B6 B2 -64.3(3) 5 . . . ?
B4 B5 B6 B2 -0.4(3) . . . . ?
B3 B5 B6 B2 -101.9(2) 5 . . . ?
Cl5 B5 B6 B2 148.4(2) . . . . ?
B1 B5 B6 B3 138.9(2) . . . 5 ?
B2 B5 B6 B3 37.6(2) 5 . . 5 ?
B4 B5 B6 B3 101.5(2) . . . 5 ?
Cl5 B5 B6 B3 -109.7(3) . . . 5 ?
B1 B5 B6 Cl6 -110.9(3) . . . . ?
B2 B5 B6 Cl6 147.8(2) 5 . . . ?
B4 B5 B6 Cl6 -148.3(2) . . . . ?
B3 B5 B6 Cl6 110.2(3) 5 . . . ?
Cl5 B5 B6 Cl6 0.5(4) . . . . ?
B2 B1 B6 B5 138.6(2) . . . . ?
B4 B1 B6 B5 37.2(2) . . . . ?
B3 B1 B6 B5 101.3(2) . . . . ?
Cl1 B1 B6 B5 -110.0(3) . . . . ?
B5 B1 B6 B4 -101.0(3) . . . 5 ?
B2 B1 B6 B4 37.5(2) . . . 5 ?
B4 B1 B6 B4 -63.8(3) . . . 5 ?
B3 B1 B6 B4 0.3(3) . . . 5 ?
Cl1 B1 B6 B4 148.9(2) . . . 5 ?
B5 B1 B6 B2 -138.6(2) . . . . ?
B4 B1 B6 B2 -101.4(2) . . . . ?
B3 B1 B6 B2 -37.2(2) . . . . ?
Cl1 B1 B6 B2 111.4(3) . . . . ?
B5 B1 B6 B3 -37.0(2) . . . 5 ?
B2 B1 B6 B3 101.6(3) . . . 5 ?
B4 B1 B6 B3 0.3(3) . . . 5 ?
B3 B1 B6 B3 64.4(3) . . . 5 ?
Cl1 B1 B6 B3 -147.0(2) . . . 5 ?
B5 B1 B6 Cl6 111.1(3) . . . . ?
B2 B1 B6 Cl6 -110.4(3) . . . . ?
B4 B1 B6 Cl6 148.3(2) . . . . ?
B3 B1 B6 Cl6 -147.6(2) . . . . ?
Cl1 B1 B6 Cl6 1.0(4) . . . . ?
B1 B2 B6 B5 -36.8(2) . . . . ?
B5 B2 B6 B5 63.4(3) 5 . . . ?
Cl2 B2 B6 B5 -147.6(2) . . . . ?
B4 B2 B6 B5 101.4(3) 5 . . . ?
B3 B2 B6 B5 0.1(3) . . . . ?
B1 B2 B6 B4 -138.2(3) . . . 5 ?
B5 B2 B6 B4 -38.0(2) 5 . . 5 ?
Cl2 B2 B6 B4 111.0(3) . . . 5 ?
B3 B2 B6 B4 -101.3(3) . . . 5 ?
B5 B2 B6 B1 100.3(3) 5 . . . ?
Cl2 B2 B6 B1 -110.8(3) . . . . ?
B4 B2 B6 B1 138.2(3) 5 . . . ?
B3 B2 B6 B1 37.0(2) . . . . ?
B1 B2 B6 B3 -100.7(3) . . . 5 ?
B5 B2 B6 B3 -0.4(3) 5 . . 5 ?
Cl2 B2 B6 B3 148.5(2) . . . 5 ?
B4 B2 B6 B3 37.5(2) 5 . . 5 ?
B3 B2 B6 B3 -63.7(3) . . . 5 ?
B1 B2 B6 Cl6 111.3(3) . . . . ?
B5 B2 B6 Cl6 -148.4(2) 5 . . . ?
Cl2 B2 B6 Cl6 0.5(4) . . . . ?
B4 B2 B6 Cl6 -110.4(3) 5 . . . ?
B3 B2 B6 Cl6 148.3(2) . . . . ?
O1 Si1 C1 C3 -68.8(3) . . . . ?
C4 Si1 C1 C3 179.1(2) . . . . ?
C7 Si1 C1 C3 39.7(3) . . . . ?
O1 Si1 C1 C2 163.4(3) . . . . ?
C4 Si1 C1 C2 51.3(3) . . . . ?
C7 Si1 C1 C2 -88.1(3) . . . . ?
O1 Si1 C4 C6 35.4(3) . . . . ?
C1 Si1 C4 C6 142.9(2) . . . . ?
C7 Si1 C4 C6 -78.5(3) . . . . ?
O1 Si1 C4 C5 161.7(2) . . . . ?
C1 Si1 C4 C5 -90.8(3) . . . . ?
C7 Si1 C4 C5 47.8(3) . . . . ?
O1 Si1 C7 C8 -72.9(3) . . . . ?
C4 Si1 C7 C8 42.8(3) . . . . ?
C1 Si1 C7 C8 -178.8(2) . . . . ?
O1 Si1 C7 C9 160.5(2) . . . . ?
C4 Si1 C7 C9 -83.8(3) . . . . ?
C1 Si1 C7 C9 54.6(3) . . . . ?
